data_7229069
loop_
_publ_author_name
'Pfeiffer, Constance R.'
'Biggins, Naomi'
'Lewis, William'
'Champness, Neil R.'

_publ_section_title
;
 Nickel(ii) metal--organic frameworks with
 N,N&#x2032;-di(4-pyridyl)-naphthalenediimide ligands: influence of
 secondary building unit geometry on dimensionality and framework
 dimensions
;
_journal_name_full CrystEngComm
_journal_paper_doi 10.1039/C7CE00956A
_journal_year 2017
_chemical_formula_moiety 'C28 H14 N5 Ni O9, 2(C3 H7 N O)'
_chemical_formula_sum 'C37 H35 N8 Ni O12'
_chemical_formula_weight 842.44
_space_group_crystal_system triclinic
_space_group_IT_number 2
_space_group_name_Hall '-P 1'
_space_group_name_H-M_alt 'P -1'
_symmetry_space_group_name_Hall '-P 1'
_symmetry_space_group_name_H-M 'P -1'
_atom_sites_solution_hydrogens geom
_audit_creation_date 2016-03-10
_audit_creation_method
;
Olex2 1.2
(compiled 2015.09.30 svn.r3233 for OlexSys, GUI svn.r5103)
;
_audit_update_record
;
2016-07-15 deposited with the CCDC.
2017-08-25 downloaded from the CCDC.
;
_cell_angle_alpha 89.642(4)
_cell_angle_beta 83.978(5)
_cell_angle_gamma 82.956(5)
_cell_formula_units_Z 2
_cell_length_a 9.8571(6)
_cell_length_b 11.2573(7)
_cell_length_c 16.1205(8)
_cell_measurement_reflns_used 6640
_cell_measurement_temperature 120(2)
_cell_measurement_theta_max 73.3240
_cell_measurement_theta_min 3.9680
_cell_volume 1765.46(18)
_computing_cell_refinement
;
CrysAlisPro, Agilent Technologies,
Version 1.171.37.35 (release 13-08-2014 CrysAlis171 .NET)
(compiled Aug 13 2014,18:06:01)
;
_computing_data_collection
;
CrysAlisPro, Agilent Technologies,
Version 1.171.37.35 (release 13-08-2014 CrysAlis171 .NET)
(compiled Aug 13 2014,18:06:01)
;
_computing_data_reduction
;
CrysAlisPro, Agilent Technologies,
Version 1.171.37.35 (release 13-08-2014 CrysAlis171 .NET)
(compiled Aug 13 2014,18:06:01)
;
_computing_molecular_graphics 'Olex2 (Dolomanov et al., 2009)'
_computing_publication_material 'Olex2 (Dolomanov et al., 2009)'
_computing_structure_refinement 'ShelXL (Sheldrick, 2015)'
_computing_structure_solution 'ShelXT (Sheldrick, 2015)'
_diffrn_ambient_environment N~2~
_diffrn_ambient_temperature 120(2)
_diffrn_crystal_treatment 'flash frozen in gaseous N2'
_diffrn_detector 'CCD plate'
_diffrn_detector_area_resol_mean 5.2349
_diffrn_detector_type AtlasS2
_diffrn_measured_fraction_theta_full 0.996
_diffrn_measured_fraction_theta_max 0.965
_diffrn_measurement_details
;
#__ type_ start__ end____ width___ exp.time_
  1 omega  -94.00   -2.00   1.0000   30.0000
omega____ theta____ kappa____ phi______ frames
    -      -38.5000  125.0000  150.0000 92

#__ type_ start__ end____ width___ exp.time_
  2 omega  -94.00   -2.00   1.0000   30.0000
omega____ theta____ kappa____ phi______ frames
    -      -38.5000  125.0000  -90.0000 92

#__ type_ start__ end____ width___ exp.time_
  3 omega   20.00  115.00   1.0000   30.0000
omega____ theta____ kappa____ phi______ frames
    -       42.8292   38.0000 -120.0000 95

#__ type_ start__ end____ width___ exp.time_
  4 omega   83.00  123.00   1.0000  120.0000
omega____ theta____ kappa____ phi______ frames
    -      104.5000   45.0000   90.0000 40

#__ type_ start__ end____ width___ exp.time_
  5 omega  -30.00   65.00   1.0000   30.0000
omega____ theta____ kappa____ phi______ frames
    -       42.8292  -38.0000   60.0000 95

#__ type_ start__ end____ width___ exp.time_
  6 omega   30.00   91.00   1.0000  120.0000
omega____ theta____ kappa____ phi______ frames
    -      104.5000  -30.0000  -60.0000 61

#__ type_ start__ end____ width___ exp.time_
  7 omega   33.00  122.00   1.0000  120.0000
omega____ theta____ kappa____ phi______ frames
    -      104.5000 -125.0000   30.0000 89

#__ type_ start__ end____ width___ exp.time_
  8 omega   30.00   91.00   1.0000  120.0000
omega____ theta____ kappa____ phi______ frames
    -      104.5000  -30.0000   90.0000 61

#__ type_ start__ end____ width___ exp.time_
  9 omega   30.00   91.00   1.0000  120.0000
omega____ theta____ kappa____ phi______ frames
    -      104.5000  -30.0000  150.0000 61

#__ type_ start__ end____ width___ exp.time_
 10 omega   83.00  176.00   1.0000  120.0000
omega____ theta____ kappa____ phi______ frames
    -      104.5000   45.0000   90.0000 93

#__ type_ start__ end____ width___ exp.time_
 11 omega  151.00  176.00   1.0000  120.0000
omega____ theta____ kappa____ phi______ frames
    -      104.5000   45.0000   90.0000 25

#__ type_ start__ end____ width___ exp.time_
 12 omega  102.00  143.00   1.0000  120.0000
omega____ theta____ kappa____ phi______ frames
    -      104.5000   30.0000  120.0000 41

#__ type_ start__ end____ width___ exp.time_
 13 omega   30.00   79.00   1.0000  120.0000
omega____ theta____ kappa____ phi______ frames
    -      104.5000  -30.0000 -150.0000 49

#__ type_ start__ end____ width___ exp.time_
 14 omega  131.00  167.00   1.0000  120.0000
omega____ theta____ kappa____ phi______ frames
    -      104.5000   30.0000    0.0000 36

#__ type_ start__ end____ width___ exp.time_
 15 omega   82.00  114.00   1.0000  120.0000
omega____ theta____ kappa____ phi______ frames
    -      104.5000   30.0000    0.0000 32

#__ type_ start__ end____ width___ exp.time_
 16 omega   36.00  131.00   1.0000  120.0000
omega____ theta____ kappa____ phi______ frames
    -      104.5000  -77.0000   30.0000 95

#__ type_ start__ end____ width___ exp.time_
 17 omega   34.00   59.00   1.0000  120.0000
omega____ theta____ kappa____ phi______ frames
    -      104.5000  -94.0000  120.0000 25

#__ type_ start__ end____ width___ exp.time_
 18 omega   89.00  130.00   1.0000  120.0000
omega____ theta____ kappa____ phi______ frames
    -      104.5000  125.0000 -180.0000 41

#__ type_ start__ end____ width___ exp.time_
 19 omega   38.00  136.00   1.0000  120.0000
omega____ theta____ kappa____ phi______ frames
    -      104.5000  -77.0000 -150.0000 98

#__ type_ start__ end____ width___ exp.time_
 20 omega   62.00  121.00   1.0000  120.0000
omega____ theta____ kappa____ phi______ frames
    -      104.5000 -125.0000 -150.0000 59
;
_diffrn_measurement_device 'four-circle diffractometer'
_diffrn_measurement_device_type 'GV1000, AtlasS2'
_diffrn_measurement_method '\w scans'
_diffrn_measurement_specimen_support 'MiTeGen micromount'
_diffrn_orient_matrix_UB_11 0.0318280000
_diffrn_orient_matrix_UB_12 -0.0696314000
_diffrn_orient_matrix_UB_13 -0.0831302000
_diffrn_orient_matrix_UB_21 0.1539489000
_diffrn_orient_matrix_UB_22 0.0116418000
_diffrn_orient_matrix_UB_23 0.0008544000
_diffrn_orient_matrix_UB_31 0.0190318000
_diffrn_orient_matrix_UB_32 -0.1184517000
_diffrn_orient_matrix_UB_33 0.0482020000
_diffrn_radiation_monochromator mirror
_diffrn_radiation_probe x-ray
_diffrn_radiation_type CuK\a
_diffrn_radiation_wavelength 1.54184
_diffrn_reflns_av_R_equivalents 0.0278
_diffrn_reflns_av_unetI/netI 0.0321
_diffrn_reflns_Laue_measured_fraction_full 0.996
_diffrn_reflns_Laue_measured_fraction_max 0.965
_diffrn_reflns_limit_h_max 11
_diffrn_reflns_limit_h_min -12
_diffrn_reflns_limit_k_max 12
_diffrn_reflns_limit_k_min -13
_diffrn_reflns_limit_l_max 19
_diffrn_reflns_limit_l_min -16
_diffrn_reflns_number 14637
_diffrn_reflns_point_group_measured_fraction_full 0.996
_diffrn_reflns_point_group_measured_fraction_max 0.965
_diffrn_reflns_theta_full 67.684
_diffrn_reflns_theta_max 73.646
_diffrn_reflns_theta_min 3.957
_diffrn_source 'rotating-anode X-ray tube'
_diffrn_source_type 'GV1000 (Cu) X-ray Source'
_exptl_absorpt_coefficient_mu 1.489
_exptl_absorpt_correction_T_max 0.962
_exptl_absorpt_correction_T_min 0.927
_exptl_absorpt_correction_type gaussian
_exptl_absorpt_process_details
;
CrysAlisPro, Agilent Technologies,
Version 1.171.37.35 (release 13-08-2014 CrysAlis171 .NET)
(compiled Aug 13 2014,18:06:01)
Numerical absorption correction based on gaussian integration over
            a multifaceted crystal model
Empirical absorption correction using spherical harmonics,
 implemented in SCALE3 ABSPACK scaling algorithm.
;
_exptl_crystal_colour 'clear light yellow'
_exptl_crystal_colour_lustre clear
_exptl_crystal_colour_modifier light
_exptl_crystal_colour_primary yellow
_exptl_crystal_density_diffrn 1.585
_exptl_crystal_description plate
_exptl_crystal_F_000 874
_exptl_crystal_size_max 0.0891
_exptl_crystal_size_mid 0.0612
_exptl_crystal_size_min 0.0362
_refine_diff_density_max 1.918
_refine_diff_density_min -0.790
_refine_diff_density_rms 0.078
_refine_ls_extinction_method none
_refine_ls_goodness_of_fit_ref 1.063
_refine_ls_hydrogen_treatment constr
_refine_ls_matrix_type full
_refine_ls_number_parameters 482
_refine_ls_number_reflns 6882
_refine_ls_number_restraints 0
_refine_ls_restrained_S_all 1.063
_refine_ls_R_factor_all 0.0654
_refine_ls_R_factor_gt 0.0593
_refine_ls_shift/su_max 0.001
_refine_ls_shift/su_mean 0.000
_refine_ls_structure_factor_coef Fsqd
_refine_ls_weighting_details 'w=1/[\s^2^(Fo^2^)+(0.0956P)^2^+1.7483P] where P=(Fo^2^+2Fc^2^)/3'
_refine_ls_weighting_scheme calc
_refine_ls_wR_factor_gt 0.1638
_refine_ls_wR_factor_ref 0.1703
_reflns_Friedel_coverage 0.000
_reflns_number_gt 6112
_reflns_number_total 6882
_reflns_threshold_expression 'I > 2\s(I)'
_cod_data_source_file c7ce00956a2.cif
_cod_data_source_block nhbnen_sq
_cod_database_code 7229069
_nottingham_internal_coll_name NHBNEN
_nottingham_internal_coll_number 15708
_nottingham_internal_coll_client NHB/NRC
_nottingham_internal_coll_type custom
_nottingham_internal_coll_frame_method 'omega scans'
_nottingham_internal_coll_frame_time '30.0000, 120.0000'
_nottingham_internal_coll_frame_width 1.0000
_nottingham_internal_coll_user pczcrp
_nottingham_internal_coll_date 04/03/2016
_nottingham_internal_coll_location NOTTS
_nottingham_internal_coll_instrument 'GVB, PL13110001'
_nottingham_internal_process_date 10/03/2016
_nottingham_internal_process_user pczcrp
_nottingham_internal_solution_date 10/03/2016
_nottingham_internal_solution_user pczcrp
_nottingham_internal_refinement_date 10/03/2016
_nottingham_internal_refinement_user pczcrp
_nottingham_internal_self_archive_date 10/03/2016
_shelx_shelxl_version_number 2014/7
_chemical_oxdiff_formula C48H24Ni2N2O18
_chemical_oxdiff_usercomment '#15708 NHBNEN GVB-933 FOMBLIM ON MICROMOUNT FOR NHB/NRC'
_shelx_space_group_comment
;
The symmetry employed for this shelxl refinement is uniquely defined
by the following loop, which should always be used as a source of
symmetry information in preference to the above space-group names.
They are only intended as comments.
;
_reflns_odcompleteness_completeness 99.62
_reflns_odcompleteness_iscentric 1
_reflns_odcompleteness_theta 66.97
_olex2_refinement_description
;
1. Fixed Uiso
 At 1.2 times of:
  All C(H) groups
 At 1.5 times of:
  All C(H,H,H) groups
2.a Aromatic/amide H refined with riding coordinates:
 C1(H1), C5(H5), C26(H26), C16(H16), C28(H28), C17(H17), C23(H23), C20(H20),
 C4(H4), C21(H21), C2(H2), C24(H24), C12(H12), C11(H11), C32(H32), C29(H29)
2.b Idealised Me refined as rotating group:
 C31(H31A,H31B,H31C), C34(H34A,H34B,H34C), C30(H30A,H30B,H30C), C33(H33A,H33B,
 H33C)
;
_olex2_exptl_crystal_mounting_method 'in fomblin film on a micromount'
_olex2_submission_special_instructions 'No special instructions were received'

loop_
_space_group_symop_operation_xyz
'x, y, z'
'-x, -y, -z'

loop_
_atom_site_label
_atom_site_type_symbol
_atom_site_fract_x
_atom_site_fract_y
_atom_site_fract_z
_atom_site_U_iso_or_equiv
_atom_site_adp_type
_atom_site_occupancy
_atom_site_site_symmetry_order
_atom_site_calc_flag
_atom_site_refinement_flags_posn
Ni1 Ni 0.44020(5) 0.63482(4) 0.09579(2) 0.02425(15) Uani 1 1 d .
O5 O 0.64226(19) 0.59548(17) 0.07221(11) 0.0287(4) Uani 1 1 d .
O7 O 0.4467(2) 0.79235(17) 0.16702(12) 0.0314(4) Uani 1 1 d .
O6 O 0.6467(2) 0.49847(16) -0.04847(11) 0.0291(4) Uani 1 1 d .
O8 O 0.2509(2) 0.73375(17) 0.15078(12) 0.0325(4) Uani 1 1 d .
O4 O 0.6527(2) -0.14666(17) 0.72390(13) 0.0373(5) Uani 1 1 d .
O2 O 0.6426(2) 0.20518(18) 0.36097(12) 0.0381(5) Uani 1 1 d .
N1 N 0.4475(2) 0.53442(19) 0.20466(13) 0.0269(5) Uani 1 1 d .
O1 O 0.2994(3) 0.4671(2) 0.49273(14) 0.0498(6) Uani 1 1 d .
N4 N 0.4371(3) -0.25875(19) 0.98935(13) 0.0289(5) Uani 1 1 d .
N5 N 0.3165(3) 0.8105(2) 0.18166(15) 0.0324(5) Uani 1 1 d .
O3 O 0.2607(3) 0.0749(2) 0.83596(15) 0.0545(7) Uani 1 1 d .
O9 O 0.2587(3) 0.8960(2) 0.22289(18) 0.0529(6) Uani 1 1 d .
N3 N 0.4544(3) -0.0375(2) 0.77790(14) 0.0303(5) Uani 1 1 d .
N2 N 0.4641(3) 0.3321(2) 0.42463(14) 0.0319(5) Uani 1 1 d .
C8 C 0.4649(3) 0.1892(2) 0.56839(16) 0.0273(5) Uani 1 1 d .
C27 C 0.8574(3) 0.5185(2) 0.00441(16) 0.0265(5) Uani 1 1 d .
C14 C 0.4631(3) 0.1142(2) 0.63906(16) 0.0274(5) Uani 1 1 d .
C22 C 0.4500(3) -0.1147(2) 0.84943(16) 0.0312(6) Uani 1 1 d .
C9 C 0.5685(3) 0.1611(2) 0.50157(16) 0.0297(6) Uani 1 1 d .
C1 C 0.3414(3) 0.4780(2) 0.23540(17) 0.0309(6) Uani 1 1 d .
H1 H 0.2619 0.4846 0.2064 0.037 Uiso 1 1 calc R
C7 C 0.3641(3) 0.2892(2) 0.56612(17) 0.0310(6) Uani 1 1 d .
C13 C 0.3559(3) 0.1387(2) 0.70408(16) 0.0299(6) Uani 1 1 d .
C3 C 0.4584(3) 0.4022(2) 0.34966(16) 0.0311(6) Uani 1 1 d .
C19 C 0.5655(3) -0.0629(2) 0.71652(16) 0.0303(6) Uani 1 1 d .
C5 C 0.5596(3) 0.5239(2) 0.24632(17) 0.0328(6) Uani 1 1 d .
H5 H 0.6360 0.5628 0.2247 0.039 Uiso 1 1 calc R
C25 C 0.7032(3) 0.5387(2) 0.00907(15) 0.0256(5) Uani 1 1 d .
C26 C 0.9264(3) 0.5794(3) 0.05853(18) 0.0326(6) Uani 1 1 d .
H26 H 0.8760 0.6339 0.0986 0.039 Uiso 1 1 calc R
C16 C 0.6688(3) -0.0068(2) 0.57769(17) 0.0330(6) Uani 1 1 d .
H16 H 0.7392 -0.0718 0.5810 0.040 Uiso 1 1 calc R
C28 C 0.9318(3) 0.4393(3) -0.05399(18) 0.0332(6) Uani 1 1 d .
H28 H 0.8851 0.3977 -0.0911 0.040 Uiso 1 1 calc R
C17 C 0.6685(3) 0.0660(3) 0.50627(17) 0.0333(6) Uani 1 1 d .
H17 H 0.7381 0.0491 0.4611 0.040 Uiso 1 1 calc R
C18 C 0.3504(3) 0.0590(3) 0.77782(18) 0.0355(6) Uani 1 1 d .
C10 C 0.5651(3) 0.2321(2) 0.42377(16) 0.0311(6) Uani 1 1 d .
C15 C 0.5667(3) 0.0165(2) 0.64260(16) 0.0285(5) Uani 1 1 d .
C23 C 0.3582(3) -0.1982(3) 0.85798(18) 0.0362(6) Uani 1 1 d .
H23 H 0.2994 -0.2079 0.8161 0.043 Uiso 1 1 calc R
C6 C 0.3702(3) 0.3708(3) 0.49366(17) 0.0352(6) Uani 1 1 d .
C20 C 0.5280(3) -0.1790(3) 0.97877(17) 0.0340(6) Uani 1 1 d .
H20 H 0.5884 -0.1730 1.0204 0.041 Uiso 1 1 calc R
C4 C 0.5688(3) 0.4592(3) 0.31912(18) 0.0353(6) Uani 1 1 d .
H4 H 0.6492 0.4542 0.3473 0.042 Uiso 1 1 calc R
C21 C 0.5379(3) -0.1049(3) 0.90997(18) 0.0355(6) Uani 1 1 d .
H21 H 0.6031 -0.0490 0.9045 0.043 Uiso 1 1 calc R
C2 C 0.3423(3) 0.4107(2) 0.30753(17) 0.0315(6) Uani 1 1 d .
H2 H 0.2654 0.3714 0.3275 0.038 Uiso 1 1 calc R
N7 N 0.9903(4) 0.2550(3) 0.2444(2) 0.0596(8) Uani 1 1 d .
C24 C 0.3540(3) -0.2675(2) 0.92914(18) 0.0338(6) Uani 1 1 d .
H24 H 0.2894 -0.3238 0.9358 0.041 Uiso 1 1 calc R
C12 C 0.2571(3) 0.2357(3) 0.70033(18) 0.0354(6) Uani 1 1 d .
H12 H 0.1853 0.2506 0.7445 0.042 Uiso 1 1 calc R
C11 C 0.2618(3) 0.3128(3) 0.63137(18) 0.0352(6) Uani 1 1 d .
H11 H 0.1949 0.3809 0.6297 0.042 Uiso 1 1 calc R
N6 N 1.0487(4) -0.2510(3) 0.4245(2) 0.0675(10) Uani 1 1 d .
O11 O 0.9341(5) 0.4469(3) 0.2900(3) 0.1021(14) Uani 1 1 d .
C31 C 1.0086(5) -0.1300(4) 0.4045(4) 0.0763(13) Uani 1 1 d .
H31A H 1.0907 -0.0904 0.3889 0.114 Uiso 1 1 calc GR
H31B H 0.9551 -0.0892 0.4530 0.114 Uiso 1 1 calc GR
H31C H 0.9524 -0.1268 0.3577 0.114 Uiso 1 1 calc GR
C32 C 0.9319(5) 0.3407(5) 0.2983(4) 0.0802(14) Uani 1 1 d .
H32 H 0.8838 0.3154 0.3482 0.096 Uiso 1 1 calc R
C34 C 1.0713(7) 0.2837(5) 0.1703(3) 0.0868(17) Uani 1 1 d .
H34A H 1.0491 0.3687 0.1577 0.130 Uiso 1 1 calc GR
H34B H 1.0516 0.2350 0.1239 0.130 Uiso 1 1 calc GR
H34C H 1.1690 0.2672 0.1784 0.130 Uiso 1 1 calc GR
C30 C 1.1396(6) -0.3256(5) 0.3661(3) 0.0869(17) Uani 1 1 d .
H30A H 1.1142 -0.3091 0.3096 0.130 Uiso 1 1 calc GR
H30B H 1.1326 -0.4099 0.3794 0.130 Uiso 1 1 calc GR
H30C H 1.2342 -0.3090 0.3692 0.130 Uiso 1 1 calc GR
O10 O 0.8880(7) -0.2439(6) 0.5447(3) 0.153(3) Uani 1 1 d .
C33 C 0.9878(6) 0.1298(4) 0.2638(5) 0.095(2) Uani 1 1 d .
H33A H 1.0817 0.0917 0.2678 0.143 Uiso 1 1 calc GR
H33B H 0.9479 0.0907 0.2196 0.143 Uiso 1 1 calc GR
H33C H 0.9320 0.1220 0.3171 0.143 Uiso 1 1 calc GR
C29 C 0.9956(9) -0.2974(6) 0.4970(4) 0.122(3) Uani 1 1 d .
H29 H 1.0379 -0.3724 0.5145 0.147 Uiso 1 1 calc R

loop_
_atom_site_aniso_label
_atom_site_aniso_U_11
_atom_site_aniso_U_22
_atom_site_aniso_U_33
_atom_site_aniso_U_23
_atom_site_aniso_U_13
_atom_site_aniso_U_12
Ni1 0.0368(3) 0.0201(2) 0.0168(2) 0.00415(16) -0.00744(17) -0.00363(17)
O5 0.0344(10) 0.0315(9) 0.0201(9) 0.0019(7) -0.0044(7) -0.0030(8)
O7 0.0440(11) 0.0255(9) 0.0261(9) 0.0024(7) -0.0100(8) -0.0047(8)
O6 0.0377(10) 0.0274(9) 0.0241(9) 0.0023(7) -0.0089(7) -0.0075(8)
O8 0.0417(11) 0.0241(9) 0.0328(10) -0.0004(7) -0.0116(8) -0.0019(8)
O4 0.0555(13) 0.0232(9) 0.0304(10) 0.0065(8) -0.0047(9) 0.0059(9)
O2 0.0562(13) 0.0330(10) 0.0220(10) 0.0047(8) 0.0010(9) 0.0020(9)
N1 0.0422(12) 0.0207(10) 0.0182(10) 0.0031(8) -0.0067(9) -0.0026(9)
O1 0.0785(17) 0.0314(11) 0.0308(11) 0.0090(9) 0.0035(11) 0.0198(11)
N4 0.0454(13) 0.0227(10) 0.0196(10) 0.0041(8) -0.0091(9) -0.0035(9)
N5 0.0454(14) 0.0229(11) 0.0294(12) 0.0000(9) -0.0116(10) 0.0001(9)
O3 0.0666(16) 0.0495(14) 0.0376(13) 0.0200(10) 0.0156(11) 0.0133(12)
O9 0.0580(15) 0.0326(12) 0.0660(16) -0.0207(11) -0.0122(12) 0.0084(10)
N3 0.0479(14) 0.0238(11) 0.0194(10) 0.0060(8) -0.0063(9) -0.0028(10)
N2 0.0511(14) 0.0238(11) 0.0195(11) 0.0063(8) -0.0049(10) 0.0014(10)
C8 0.0413(14) 0.0221(12) 0.0189(12) 0.0012(9) -0.0071(10) -0.0021(10)
C27 0.0364(13) 0.0232(12) 0.0214(12) 0.0034(9) -0.0060(10) -0.0075(10)
C14 0.0420(15) 0.0212(12) 0.0198(12) 0.0013(9) -0.0083(10) -0.0033(10)
C22 0.0504(16) 0.0219(12) 0.0211(12) 0.0049(10) -0.0068(11) -0.0018(11)
C9 0.0465(15) 0.0225(12) 0.0203(12) 0.0029(9) -0.0065(11) -0.0024(11)
C1 0.0444(15) 0.0232(12) 0.0254(13) 0.0037(10) -0.0078(11) -0.0025(11)
C7 0.0463(16) 0.0238(12) 0.0223(13) 0.0034(10) -0.0059(11) 0.0001(11)
C13 0.0429(15) 0.0247(12) 0.0219(12) 0.0048(10) -0.0058(11) -0.0018(11)
C3 0.0529(17) 0.0206(12) 0.0188(12) 0.0035(9) -0.0062(11) 0.0009(11)
C19 0.0491(16) 0.0203(12) 0.0217(12) 0.0017(9) -0.0079(11) -0.0017(11)
C5 0.0482(16) 0.0294(13) 0.0230(13) 0.0069(10) -0.0111(11) -0.0071(12)
C25 0.0386(14) 0.0210(11) 0.0190(11) 0.0063(9) -0.0079(10) -0.0064(10)
C26 0.0380(15) 0.0335(14) 0.0268(13) -0.0068(11) -0.0050(11) -0.0051(11)
C16 0.0466(16) 0.0252(13) 0.0256(13) 0.0009(10) -0.0054(11) 0.0039(11)
C28 0.0388(15) 0.0332(14) 0.0300(14) -0.0059(11) -0.0086(11) -0.0094(11)
C17 0.0449(16) 0.0296(14) 0.0230(13) 0.0027(10) -0.0013(11) 0.0025(12)
C18 0.0496(17) 0.0303(14) 0.0251(14) 0.0066(11) -0.0021(12) -0.0004(12)
C10 0.0492(16) 0.0237(12) 0.0199(12) 0.0027(10) -0.0044(11) -0.0022(11)
C15 0.0459(15) 0.0200(12) 0.0198(12) 0.0022(9) -0.0059(10) -0.0026(11)
C23 0.0551(18) 0.0286(14) 0.0275(14) 0.0066(11) -0.0145(12) -0.0076(12)
C6 0.0529(17) 0.0275(14) 0.0233(13) 0.0038(10) -0.0054(12) 0.0037(12)
C20 0.0490(17) 0.0315(14) 0.0243(13) 0.0063(11) -0.0108(11) -0.0102(12)
C4 0.0519(17) 0.0299(14) 0.0263(13) 0.0055(11) -0.0138(12) -0.0050(12)
C21 0.0523(17) 0.0300(14) 0.0272(14) 0.0063(11) -0.0104(12) -0.0121(12)
C2 0.0448(16) 0.0237(12) 0.0251(13) 0.0040(10) -0.0034(11) -0.0013(11)
N7 0.0545(18) 0.0433(17) 0.080(2) 0.0112(16) -0.0114(17) 0.0000(14)
C24 0.0485(16) 0.0276(13) 0.0281(14) 0.0088(11) -0.0122(12) -0.0086(12)
C12 0.0436(16) 0.0331(14) 0.0272(14) 0.0052(11) -0.0014(11) 0.0021(12)
C11 0.0455(16) 0.0282(13) 0.0289(14) 0.0037(11) -0.0026(12) 0.0052(12)
N6 0.078(2) 0.058(2) 0.062(2) -0.0102(16) -0.0164(18) 0.0201(18)
O11 0.099(3) 0.060(2) 0.142(4) -0.027(2) -0.006(3) 0.0084(19)
C31 0.072(3) 0.059(3) 0.100(4) -0.008(2) -0.023(3) -0.006(2)
C32 0.065(3) 0.066(3) 0.105(4) -0.001(3) -0.002(3) 0.008(2)
C34 0.138(5) 0.064(3) 0.059(3) 0.010(2) -0.004(3) -0.019(3)
C30 0.096(4) 0.076(3) 0.075(3) 0.008(3) 0.008(3) 0.031(3)
O10 0.173(6) 0.170(5) 0.096(4) -0.035(4) -0.013(4) 0.058(5)
C33 0.071(3) 0.051(3) 0.157(6) 0.032(3) 0.006(3) 0.006(2)
C29 0.197(8) 0.096(4) 0.053(3) -0.003(3) 0.011(4) 0.046(5)

loop_
_atom_type_symbol
_atom_type_description
_atom_type_scat_dispersion_real
_atom_type_scat_dispersion_imag
_atom_type_scat_source
C C 0.0181 0.0091 'International Tables Vol C Tables 4.2.6.8 and 6.1.1.4'
H H 0.0000 0.0000 'International Tables Vol C Tables 4.2.6.8 and 6.1.1.4'
N N 0.0311 0.0180 'International Tables Vol C Tables 4.2.6.8 and 6.1.1.4'
Ni Ni -3.0029 0.5091 'International Tables Vol C Tables 4.2.6.8 and 6.1.1.4'
O O 0.0492 0.0322 'International Tables Vol C Tables 4.2.6.8 and 6.1.1.4'

loop_
_exptl_crystal_face_index_h
_exptl_crystal_face_index_k
_exptl_crystal_face_index_l
_exptl_crystal_face_perp_dist
_exptl_oxdiff_crystal_face_indexfrac_h
_exptl_oxdiff_crystal_face_indexfrac_k
_exptl_oxdiff_crystal_face_indexfrac_l
_exptl_oxdiff_crystal_face_x
_exptl_oxdiff_crystal_face_y
_exptl_oxdiff_crystal_face_z
0 -2 5 0.0355 -0.0055 -2.0005 4.9960 -0.2762 -0.0199 0.4777
0 2 -5 0.0355 0.0055 2.0005 -4.9960 0.2762 0.0199 -0.4777
0 4 5 0.0306 -0.0015 3.9979 4.9964 -0.6938 0.0506 -0.2328
0 -4 -5 0.0306 0.0015 -3.9979 -4.9964 0.6938 -0.0506 0.2328
-5 -1 0 0.0181 -5.0007 -1.0012 0.0037 -0.0898 -0.7815 0.0236
5 1 0 0.0181 5.0007 1.0012 -0.0037 0.0898 0.7815 -0.0236

loop_
_geom_angle_atom_site_label_1
_geom_angle_atom_site_label_2
_geom_angle_atom_site_label_3
_geom_angle
_geom_angle_site_symmetry_1
_geom_angle_site_symmetry_3
O5 Ni1 O7 95.90(8) . .
O5 Ni1 O6 107.41(8) . 2_665
O5 Ni1 O8 156.18(8) . .
O5 Ni1 N1 89.19(9) . .
O5 Ni1 N4 89.99(9) . 1_564
O7 Ni1 O8 60.35(8) . .
O6 Ni1 O7 156.31(8) 2_665 .
O6 Ni1 O8 96.17(8) 2_665 .
O6 Ni1 N1 86.90(8) 2_665 .
O6 Ni1 N4 95.70(8) 2_665 1_564
N1 Ni1 O7 89.30(8) . .
N1 Ni1 O8 88.72(8) . .
N1 Ni1 N4 177.40(9) . 1_564
N4 Ni1 O7 88.33(8) 1_564 .
N4 Ni1 O8 91.03(9) 1_564 .
C25 O5 Ni1 125.29(17) . .
N5 O7 Ni1 92.66(14) . .
C25 O6 Ni1 149.39(17) . 2_665
N5 O8 Ni1 91.22(16) . .
C1 N1 Ni1 121.36(18) . .
C1 N1 C5 117.7(2) . .
C5 N1 Ni1 120.91(19) . .
C20 N4 Ni1 117.60(18) . 1_546
C20 N4 C24 117.7(2) . .
C24 N4 Ni1 124.64(19) . 1_546
O7 N5 O8 115.8(2) . .
O9 N5 O7 121.9(2) . .
O9 N5 O8 122.4(3) . .
C19 N3 C22 117.0(2) . .
C18 N3 C22 117.0(2) . .
C18 N3 C19 126.0(2) . .
C10 N2 C3 117.6(2) . .
C6 N2 C3 117.3(2) . .
C6 N2 C10 125.1(2) . .
C9 C8 C14 118.6(2) . .
C7 C8 C14 119.6(3) . .
C7 C8 C9 121.9(2) . .
C26 C27 C25 120.2(2) . .
C28 C27 C25 120.2(2) . .
C28 C27 C26 119.6(3) . .
C13 C14 C8 118.7(2) . .
C13 C14 C15 121.7(2) . .
C15 C14 C8 119.6(3) . .
C23 C22 N3 120.2(3) . .
C23 C22 C21 119.9(3) . .
C21 C22 N3 120.0(3) . .
C8 C9 C10 119.5(2) . .
C17 C9 C8 120.9(2) . .
C17 C9 C10 119.6(3) . .
N1 C1 H1 118.5 . .
N1 C1 C2 123.1(3) . .
C2 C1 H1 118.5 . .
C8 C7 C6 119.4(3) . .
C11 C7 C8 120.7(2) . .
C11 C7 C6 119.9(3) . .
C14 C13 C18 119.4(2) . .
C12 C13 C14 120.9(2) . .
C12 C13 C18 119.7(3) . .
C4 C3 N2 120.2(3) . .
C4 C3 C2 119.9(2) . .
C2 C3 N2 119.9(3) . .
O4 C19 N3 120.8(2) . .
O4 C19 C15 123.1(3) . .
N3 C19 C15 116.1(2) . .
N1 C5 H5 118.5 . .
N1 C5 C4 123.0(3) . .
C4 C5 H5 118.5 . .
O5 C25 C27 116.1(2) . .
O6 C25 O5 125.7(3) . .
O6 C25 C27 118.2(2) . .
C27 C26 H26 120.0 . .
C28 C26 C27 120.0(3) 2_765 .
C28 C26 H26 120.0 2_765 .
C17 C16 H16 120.1 . .
C15 C16 H16 120.1 . .
C15 C16 C17 119.8(3) . .
C27 C28 H28 119.8 . .
C26 C28 C27 120.4(3) 2_765 .
C26 C28 H28 119.8 2_765 .
C9 C17 C16 120.4(3) . .
C9 C17 H17 119.8 . .
C16 C17 H17 119.8 . .
O3 C18 N3 120.5(3) . .
O3 C18 C13 122.7(3) . .
N3 C18 C13 116.7(3) . .
O2 C10 N2 120.6(2) . .
O2 C10 C9 122.7(3) . .
N2 C10 C9 116.6(2) . .
C14 C15 C19 120.0(2) . .
C16 C15 C14 120.6(2) . .
C16 C15 C19 119.4(2) . .
C22 C23 H23 120.9 . .
C22 C23 C24 118.3(3) . .
C24 C23 H23 120.9 . .
O1 C6 N2 120.5(3) . .
O1 C6 C7 122.9(3) . .
N2 C6 C7 116.6(2) . .
N4 C20 H20 118.5 . .
N4 C20 C21 123.0(3) . .
C21 C20 H20 118.5 . .
C3 C4 C5 118.3(3) . .
C3 C4 H4 120.9 . .
C5 C4 H4 120.9 . .
C22 C21 C20 118.1(3) . .
C22 C21 H21 121.0 . .
C20 C21 H21 121.0 . .
C1 C2 H2 121.0 . .
C3 C2 C1 118.0(3) . .
C3 C2 H2 121.0 . .
C32 N7 C34 120.8(4) . .
C32 N7 C33 121.4(5) . .
C34 N7 C33 117.4(4) . .
N4 C24 C23 123.0(3) . .
N4 C24 H24 118.5 . .
C23 C24 H24 118.5 . .
C13 C12 H12 119.8 . .
C13 C12 C11 120.3(3) . .
C11 C12 H12 119.8 . .
C7 C11 C12 119.7(3) . .
C7 C11 H11 120.1 . .
C12 C11 H11 120.1 . .
C31 N6 C30 119.6(4) . .
C29 N6 C31 120.1(5) . .
C29 N6 C30 120.2(4) . .
N6 C31 H31A 109.5 . .
N6 C31 H31B 109.5 . .
N6 C31 H31C 109.5 . .
H31A C31 H31B 109.5 . .
H31A C31 H31C 109.5 . .
H31B C31 H31C 109.5 . .
N7 C32 H32 116.8 . .
O11 C32 N7 126.5(6) . .
O11 C32 H32 116.8 . .
N7 C34 H34A 109.5 . .
N7 C34 H34B 109.5 . .
N7 C34 H34C 109.5 . .
H34A C34 H34B 109.5 . .
H34A C34 H34C 109.5 . .
H34B C34 H34C 109.5 . .
N6 C30 H30A 109.5 . .
N6 C30 H30B 109.5 . .
N6 C30 H30C 109.5 . .
H30A C30 H30B 109.5 . .
H30A C30 H30C 109.5 . .
H30B C30 H30C 109.5 . .
N7 C33 H33A 109.5 . .
N7 C33 H33B 109.5 . .
N7 C33 H33C 109.5 . .
H33A C33 H33B 109.5 . .
H33A C33 H33C 109.5 . .
H33B C33 H33C 109.5 . .
N6 C29 H29 118.2 . .
O10 C29 N6 123.7(6) . .
O10 C29 H29 118.2 . .

loop_
_geom_bond_atom_site_label_1
_geom_bond_atom_site_label_2
_geom_bond_distance
_geom_bond_site_symmetry_2
Ni1 O5 1.9836(19) .
Ni1 O7 2.1299(19) .
Ni1 O6 2.0087(18) 2_665
Ni1 O8 2.159(2) .
Ni1 N1 2.084(2) .
Ni1 N4 2.087(2) 1_564
O5 C25 1.262(3) .
O7 N5 1.271(3) .
O6 Ni1 2.0086(18) 2_665
O6 C25 1.245(3) .
O8 N5 1.274(3) .
O4 C19 1.210(4) .
O2 C10 1.219(4) .
N1 C1 1.339(4) .
N1 C5 1.345(4) .
O1 C6 1.217(4) .
N4 Ni1 2.087(2) 1_546
N4 C20 1.342(4) .
N4 C24 1.346(4) .
N5 O9 1.219(3) .
O3 C18 1.217(4) .
N3 C22 1.440(3) .
N3 C19 1.400(4) .
N3 C18 1.398(4) .
N2 C3 1.442(3) .
N2 C10 1.407(4) .
N2 C6 1.406(4) .
C8 C14 1.414(4) .
C8 C9 1.413(4) .
C8 C7 1.410(4) .
C27 C25 1.503(4) .
C27 C26 1.393(4) .
C27 C28 1.387(4) .
C14 C13 1.411(4) .
C14 C15 1.412(4) .
C22 C23 1.380(4) .
C22 C21 1.384(4) .
C9 C17 1.371(4) .
C9 C10 1.485(4) .
C1 H1 0.9500 .
C1 C2 1.385(4) .
C7 C6 1.482(4) .
C7 C11 1.382(4) .
C13 C18 1.485(4) .
C13 C12 1.377(4) .
C3 C4 1.376(4) .
C3 C2 1.384(4) .
C19 C15 1.485(4) .
C5 H5 0.9500 .
C5 C4 1.383(4) .
C26 H26 0.9500 .
C26 C28 1.382(4) 2_765
C16 H16 0.9500 .
C16 C17 1.409(4) .
C16 C15 1.376(4) .
C28 C26 1.381(4) 2_765
C28 H28 0.9500 .
C17 H17 0.9500 .
C23 H23 0.9500 .
C23 C24 1.383(4) .
C20 H20 0.9500 .
C20 C21 1.386(4) .
C4 H4 0.9500 .
C21 H21 0.9500 .
C2 H2 0.9500 .
N7 C32 1.336(7) .
N7 C34 1.424(6) .
N7 C33 1.444(5) .
C24 H24 0.9500 .
C12 H12 0.9500 .
C12 C11 1.407(4) .
C11 H11 0.9500 .
N6 C31 1.416(6) .
N6 C30 1.430(6) .
N6 C29 1.357(8) .
O11 C32 1.204(6) .
C31 H31A 0.9800 .
C31 H31B 0.9800 .
C31 H31C 0.9800 .
C32 H32 0.9500 .
C34 H34A 0.9800 .
C34 H34B 0.9800 .
C34 H34C 0.9800 .
C30 H30A 0.9800 .
C30 H30B 0.9800 .
C30 H30C 0.9800 .
O10 C29 1.326(9) .
C33 H33A 0.9800 .
C33 H33B 0.9800 .
C33 H33C 0.9800 .
C29 H29 0.9500 .

loop_
_geom_torsion_atom_site_label_1
_geom_torsion_atom_site_label_2
_geom_torsion_atom_site_label_3
_geom_torsion_atom_site_label_4
_geom_torsion
_geom_torsion_site_symmetry_1
_geom_torsion_site_symmetry_4
Ni1 O5 C25 O6 0.1(4) . .
Ni1 O5 C25 C27 -179.63(15) . .
Ni1 O7 N5 O8 0.5(2) . .
Ni1 O7 N5 O9 -179.7(3) . .
Ni1 O6 C25 O5 -87.9(4) 2_665 .
Ni1 O6 C25 C27 91.9(4) 2_665 .
Ni1 O8 N5 O7 -0.5(2) . .
Ni1 O8 N5 O9 179.7(3) . .
Ni1 N1 C1 C2 -179.9(2) . .
Ni1 N1 C5 C4 179.4(2) . .
Ni1 N4 C20 C21 178.7(2) 1_546 .
Ni1 N4 C24 C23 -177.7(2) 1_546 .
O4 C19 C15 C14 -178.7(3) . .
O4 C19 C15 C16 1.9(4) . .
N1 C1 C2 C3 0.3(4) . .
N1 C5 C4 C3 0.6(4) . .
N4 C20 C21 C22 -0.4(5) . .
N3 C22 C23 C24 -177.6(3) . .
N3 C22 C21 C20 178.5(3) . .
N3 C19 C15 C14 2.9(4) . .
N3 C19 C15 C16 -176.6(3) . .
N2 C3 C4 C5 179.0(3) . .
N2 C3 C2 C1 -179.5(2) . .
C8 C14 C13 C18 178.5(2) . .
C8 C14 C13 C12 -2.0(4) . .
C8 C14 C15 C19 -179.9(2) . .
C8 C14 C15 C16 -0.5(4) . .
C8 C9 C17 C16 0.9(4) . .
C8 C9 C10 O2 -172.3(3) . .
C8 C9 C10 N2 5.9(4) . .
C8 C7 C6 O1 -169.2(3) . .
C8 C7 C6 N2 10.3(4) . .
C8 C7 C11 C12 -0.8(5) . .
C14 C8 C9 C17 -2.6(4) . .
C14 C8 C9 C10 174.6(2) . .
C14 C8 C7 C6 177.2(2) . .
C14 C8 C7 C11 -1.5(4) . .
C14 C13 C18 O3 -179.9(3) . .
C14 C13 C18 N3 -0.1(4) . .
C14 C13 C12 C11 -0.3(5) . .
C22 N3 C19 O4 0.4(4) . .
C22 N3 C19 C15 179.0(2) . .
C22 N3 C18 O3 -0.5(4) . .
C22 N3 C18 C13 179.7(2) . .
C22 C23 C24 N4 -1.4(5) . .
C9 C8 C14 C13 -176.9(3) . .
C9 C8 C14 C15 2.4(4) . .
C9 C8 C7 C6 -3.1(4) . .
C9 C8 C7 C11 178.2(3) . .
C1 N1 C5 C4 -0.7(4) . .
C7 C8 C14 C13 2.9(4) . .
C7 C8 C14 C15 -177.9(3) . .
C7 C8 C9 C17 177.6(3) . .
C7 C8 C9 C10 -5.1(4) . .
C13 C14 C15 C19 -0.7(4) . .
C13 C14 C15 C16 178.8(3) . .
C13 C12 C11 C7 1.7(5) . .
C3 N2 C10 O2 -1.5(4) . .
C3 N2 C10 C9 -179.7(2) . .
C3 N2 C6 O1 -8.7(4) . .
C3 N2 C6 C7 171.8(3) . .
C19 N3 C22 C23 -105.5(3) . .
C19 N3 C22 C21 74.7(3) . .
C19 N3 C18 O3 -177.6(3) . .
C19 N3 C18 C13 2.6(4) . .
C5 N1 C1 C2 0.2(4) . .
C25 C27 C26 C28 -179.9(2) . 2_765
C25 C27 C28 C26 179.9(2) . 2_765
C26 C27 C25 O5 -11.9(4) . .
C26 C27 C25 O6 168.4(2) . .
C26 C27 C28 C26 0.1(5) . 2_765
C28 C27 C25 O5 168.4(2) . .
C28 C27 C25 O6 -11.4(4) . .
C28 C27 C26 C28 -0.1(5) . 2_765
C17 C9 C10 O2 4.9(4) . .
C17 C9 C10 N2 -176.9(3) . .
C17 C16 C15 C14 -1.3(4) . .
C17 C16 C15 C19 178.2(3) . .
C18 N3 C22 C23 77.1(3) . .
C18 N3 C22 C21 -102.6(3) . .
C18 N3 C19 O4 177.5(3) . .
C18 N3 C19 C15 -4.0(4) . .
C18 C13 C12 C11 179.2(3) . .
C10 N2 C3 C4 -61.9(4) . .
C10 N2 C3 C2 117.1(3) . .
C10 N2 C6 O1 169.6(3) . .
C10 N2 C6 C7 -9.8(4) . .
C10 C9 C17 C16 -176.3(3) . .
C15 C14 C13 C18 -0.8(4) . .
C15 C14 C13 C12 178.8(3) . .
C15 C16 C17 C9 1.0(4) . .
C23 C22 C21 C20 -1.3(5) . .
C6 N2 C3 C4 116.6(3) . .
C6 N2 C3 C2 -64.4(3) . .
C6 N2 C10 O2 -179.9(3) . .
C6 N2 C10 C9 1.9(4) . .
C6 C7 C11 C12 -179.5(3) . .
C20 N4 C24 C23 -0.2(4) . .
C4 C3 C2 C1 -0.5(4) . .
C21 C22 C23 C24 2.1(5) . .
C2 C3 C4 C5 0.0(4) . .
C24 N4 C20 C21 1.1(4) . .
C12 C13 C18 O3 0.5(5) . .
C12 C13 C18 N3 -179.6(3) . .
C11 C7 C6 O1 9.5(5) . .
C11 C7 C6 N2 -171.0(3) . .
C31 N6 C29 O10 13.1(12) . .
C34 N7 C32 O11 3.7(9) . .
C30 N6 C29 O10 -163.5(7) . .
C33 N7 C32 O11 176.1(6) . .
